data_4320256
loop_
_publ_author_name
'M\`onica Soler'
'Pau Artus'
'Kirsten Folting'
'John C. Huffman'
'David N. Hendrickson'
'George Christou'

_publ_section_title
;
 Single-Molecule Magnets: Preparation and Properties of Mixed-Carboxylate
 Complexes [Mn12O12(O2CR)8(O2CR')8(H2O)4]
;
_journal_name_full 'Inorganic Chemistry'
_journal_page_first 4902
_journal_page_last 4912
_journal_paper_doi 10.1021/ic0104048
_journal_volume 40
_journal_year 2001
_chemical_formula_moiety 'C40 H54 Cl16 Mn12 O47 , C H2 Cl2'
_chemical_formula_sum 'C41 H56 Cl18 Mn12 O47'
_chemical_formula_weight 2598.27
_space_group_IT_number 2
_symmetry_cell_setting triclinic
_symmetry_space_group_name_Hall '-P 1'
_symmetry_space_group_name_H-M 'P -1'
_atom_sites_solution_hydrogens geom
_atom_sites_solution_primary direct
_atom_sites_solution_secondary difmap
_audit_creation_method 'minor manual editing of SDT2CIF v. 1.2 BETA  output'
_cell_angle_alpha 84.9796(6)
_cell_angle_beta 89.0063(8)
_cell_angle_gamma 86.2375(6)
_cell_formula_units_Z 2
_cell_length_a 13.4635(3)
_cell_length_b 13.5162(3)
_cell_length_c 23.2610(5)
_cell_measurement_reflns_used 7028
_cell_measurement_temperature 115(2)
_cell_measurement_theta_max 27.51
_cell_measurement_theta_min 2.34
_cell_volume 4207.31(16)
_computing_cell_refinement 'SAINT (Bruker, 1999)'
_computing_data_collection 'SMART (Bruker, 1999)'
_computing_data_reduction 'SAINT (Bruker, 1999), XTEL (local package)'
_computing_molecular_graphics 'XTEL, local package'
_computing_publication_material 'XTEL, local package'
_computing_structure_refinement 'XTEL, local package'
_computing_structure_solution 'SHELXS-97 (Sheldrick, 1997)'
_diffrn_ambient_temperature 115(2)
_diffrn_detector_area_resol_mean 44.52
_diffrn_detector_type 'Bruker SMART 6000'
_diffrn_measured_fraction_theta_full 1
_diffrn_measured_fraction_theta_max 1
_diffrn_measurement_details '   0.30 degree frames measured for   5.11 seconds each'
_diffrn_measurement_device 'three-circle goniometer with fixed chi'
_diffrn_measurement_device_type 'Bruker Platform goniometer'
_diffrn_measurement_method '\w scans'
_diffrn_radiation_type 'Mo K\a'
_diffrn_radiation_wavelength 0.71073
_diffrn_reflns_av_R_equivalents 0.029
_diffrn_reflns_limit_h_max 17
_diffrn_reflns_limit_h_min -13
_diffrn_reflns_limit_k_max 17
_diffrn_reflns_limit_k_min -17
_diffrn_reflns_limit_l_max 30
_diffrn_reflns_limit_l_min -30
_diffrn_reflns_number 40702
_diffrn_reflns_theta_full 27.5285
_diffrn_reflns_theta_max 27.5285
_diffrn_reflns_theta_min 0.878815
_exptl_absorpt_coefficient_mu 2.3983
_exptl_absorpt_correction_T_max 0.646979
_exptl_absorpt_correction_T_min 0.550566
_exptl_absorpt_correction_type semi-empirical
_exptl_absorpt_process_details SADABS
_exptl_crystal_colour black
_exptl_crystal_density_diffrn 2.051
_exptl_crystal_density_method 'not measured'
_exptl_crystal_description irregular
_exptl_crystal_F_000 2568
_exptl_crystal_size_max 0.4
_exptl_crystal_size_mid 0.4
_exptl_crystal_size_min 0.3
_refine_diff_density_max 2.36
_refine_diff_density_min -1.72
_refine_ls_abs_structure_details none
_refine_ls_extinction_coef -0.00000000(2)
_refine_ls_extinction_expression
;
Larson, A. C. (1967).  Acta Cryst. 23, p. 664.  Eq. (3)
;
_refine_ls_extinction_method Zachariasen
_refine_ls_goodness_of_fit_ref 1.6323
_refine_ls_hydrogen_treatment noref
_refine_ls_matrix_type full
_refine_ls_number_parameters 1090
_refine_ls_number_reflns 13764
_refine_ls_R_factor_gt 0.0695
_refine_ls_shift/su_max 0.6066
_refine_ls_structure_factor_coef F
_refine_ls_weighting_details w^-1^=\s^2^(F)+(.04F)^2^
_refine_ls_weighting_scheme calc
_refine_ls_wR_factor_ref 0.0948
_reflns_number_gt 13764
_reflns_number_total 19251
_reflns_threshold_expression 'Fo^2^> 2.00\s(Fo^2^)'
_cod_data_source_file ic0104048_2.cif
_cod_data_source_block MSC99095
_cod_original_cell_volume 4207.3(3)
_cod_database_code 4320256

loop_
_symmetry_equiv_pos_as_xyz
x,y,z
-x,-y,-z

loop_
_atom_site_label
_atom_site_type_symbol
_atom_site_fract_x
_atom_site_fract_y
_atom_site_fract_z
_atom_site_U_iso_or_equiv
_atom_site_adp_type
_atom_site_occupancy
_atom_site_disorder_group
_atom_site_disorder_assembly
Mn1 Mn 0.39759(7) 0.98929(7) 0.20502(4) 0.0233(3) Uani 1 0 .
Mn2 Mn 0.24359(6) 0.86981(6) 0.24250(3) 0.0180(2) Uani 1 0 .
Mn3 Mn 0.08117(6) 0.74401(6) 0.27906(3) 0.0178(2) Uani 1 0 .
Mn4 Mn -0.07136(7) 0.62699(7) 0.31771(4) 0.0253(3) Uani 1 0 .
Mn5 Mn 0.30770(7) 0.74719(8) 0.44298(4) 0.0281(3) Uani 1 0 .
Mn6 Mn 0.27084(6) 0.71167(6) 0.32971(3) 0.0183(2) Uani 1 0 .
Mn7 Mn 0.23853(6) 0.67570(6) 0.20825(3) 0.0172(2) Uani 1 0 .
Mn8 Mn 0.19814(6) 0.63605(6) 0.09578(3) 0.0194(2) Uani 1 0 .
Mn9 Mn 0.41183(7) 0.91081(7) 0.34494(4) 0.0232(3) Uani 1 0 .
Mn10 Mn 0.31753(6) 0.84779(6) 0.10265(3) 0.0212(3) Uani 1 0 .
Mn11 Mn 0.01967(7) 0.56642(7) 0.19024(4) 0.0233(3) Uani 1 0 .
Mn12 Mn 0.07249(7) 0.69230(7) 0.42564(4) 0.0269(3) Uani 1 0 .
O13 O 0.1498(3) 0.7903(3) 0.21028(15) 0.0194(11) Uani 1 0 .
O14 O 0.1777(3) 0.8216(3) 0.31141(15) 0.0208(12) Uani 1 0 .
O15 O 0.3217(3) 0.7482(3) 0.25303(15) 0.0192(11) Uani 1 0 .
O16 O 0.1851(3) 0.6414(3) 0.28422(15) 0.0196(11) Uani 1 0 .
O17 O 0.3418(3) 0.9354(3) 0.27630(15) 0.0212(12) Uani 1 0 .
O18 O 0.3113(3) 0.9033(3) 0.17389(15) 0.0213(12) Uani 1 0 .
O19 O 0.2775(3) 0.7226(3) 0.13329(15) 0.0204(11) Uani 1 0 .
O20 O 0.1460(3) 0.6094(3) 0.17109(15) 0.0196(11) Uani 1 0 .
O21 O -0.0035(3) 0.6585(3) 0.24706(16) 0.0208(11) Uani 1 0 .
O22 O 0.0287(3) 0.6960(3) 0.34943(15) 0.0214(12) Uani 1 0 .
O23 O 0.2090(3) 0.6873(3) 0.40217(15) 0.0208(12) Uani 1 0 .
O24 O 0.3526(3) 0.7912(3) 0.36735(15) 0.0246(13) Uani 1 0 .
O25 O 0.1651(4) 0.9098(4) 0.0846(2) 0.0449(17) Uani 1 0 .
O26 O 0.4743(3) 0.7986(4) 0.11263(19) 0.0404(16) Uani 1 0 .
O27 O 0.0651(4) 0.5288(3) 0.4447(2) 0.0423(17) Uani 1 0 .
O28 O 0.4618(4) 1.0438(3) 0.33484(19) 0.0406(17) Uani 1 0 .
C29 C 0.4898(5) 1.0959(5) 0.2917(3) 0.036(2) Uani 1 0 .
O30 O 0.4777(3) 1.0818(3) 0.23967(19) 0.0347(15) Uani 1 0 .
C31 C 0.5406(8) 1.1908(6) 0.3002(4) 0.067(4) Uani 1 0 .
C32 C 0.5991(8) 1.1864(7) 0.3538(5) 0.081(4) Uani 1 0 .
O33 O 0.4805(3) 0.9051(3) 0.41685(18) 0.0353(15) Uani 1 0 .
C34 C 0.4806(5) 0.8576(5) 0.4650(3) 0.0295(19) Uani 1 0 .
O35 O 0.4177(4) 0.7957(4) 0.48249(18) 0.0444(18) Uani 1 0 .
C36 C 0.5629(5) 0.8734(5) 0.5058(3) 0.040(2) Uani 1 0 .
C37 C 0.6478(5) 0.9314(7) 0.4784(3) 0.052(3) Uani 1 0 .
O38 O 0.1033(4) 0.6813(4) 0.50771(18) 0.0435(17) Uani 1 0 .
C39 C 0.1795(5) 0.6743(5) 0.5370(3) 0.033(2) Uani 1 0 .
O40 O 0.2651(4) 0.6921(4) 0.51841(18) 0.0412(17) Uani 1 0 .
C41 C 0.1689(6) 0.6481(6) 0.6005(3) 0.045(3) Uani 1 0 .
C42 C 0.1352(9) 0.7383(10) 0.6292(4) 0.108(5) Uani 1 0 .
O43 O -0.1407(3) 0.6101(4) 0.3907(2) 0.0401(16) Uani 1 0 .
C44 C -0.1422(5) 0.6558(5) 0.4339(3) 0.034(2) Uani 1 0 .
O45 O -0.0691(4) 0.7009(4) 0.45238(19) 0.0438(17) Uani 1 0 .
C46 C -0.2372(6) 0.6656(7) 0.4676(4) 0.059(3) Uani 1 0 .
C47 C -0.3283(12) 0.6413(16) 0.4369(9) 0.089(8) Uani 0.6118 0 .
O48 O -0.1085(3) 0.5117(4) 0.20414(18) 0.0369(16) Uani 1 0 .
C49 C -0.1735(4) 0.5082(5) 0.2422(3) 0.0300(19) Uani 1 0 .
O50 O -0.1762(3) 0.5584(3) 0.28591(19) 0.0357(15) Uani 1 0 .
C51 C -0.2552(5) 0.4395(6) 0.2374(3) 0.044(2) Uani 1 0 .
C52 C -0.2261(5) 0.3502(5) 0.2030(3) 0.042(2) Uani 1 0 .
O53 O 0.1289(3) 0.5342(3) 0.06215(15) 0.0254(13) Uani 1 0 .
C54 C 0.0751(4) 0.4683(4) 0.0853(2) 0.0244(17) Uani 1 0 .
O55 O 0.0373(3) 0.4659(3) 0.13491(17) 0.0305(14) Uani 1 0 .
C56 C 0.0548(5) 0.3832(5) 0.0498(3) 0.033(2) Uani 1 0 .
C57 C -0.0494(4) 0.3418(4) 0.0602(2) 0.0210(16) Uani 1 0 .
O58 O 0.3275(4) 0.8066(3) 0.02438(17) 0.0387(16) Uani 1 0 .
C59 C 0.2992(4) 0.7377(5) -0.0024(2) 0.0255(18) Uani 1 0 .
O60 O 0.2571(3) 0.6635(3) 0.02008(16) 0.0260(13) Uani 1 0 .
C61 C 0.3201(5) 0.7416(5) -0.0659(3) 0.037(2) Uani 1 0 .
C62 C 0.2900(10) 0.8437(7) -0.0963(3) 0.083(5) Uani 1 0 .
O63 O 0.4392(3) 1.0487(3) 0.13086(17) 0.0309(14) Uani 1 0 .
C64 C 0.4067(5) 1.0426(5) 0.0808(3) 0.031(2) Uani 1 0 .
O65 O 0.3588(3) 0.9728(3) 0.06517(17) 0.0323(14) Uani 1 0 .
C66 C 0.4263(6) 1.1256(5) 0.0350(3) 0.038(2) Uani 1 0 .
C67 C 0.3534(7) 1.1328(8) -0.0156(5) 0.088(4) Uani 1 0 .
O68 O 0.0226(3) 0.4873(3) 0.33618(17) 0.0318(14) Uani 1 0 .
C69 C 0.0853(5) 0.4441(5) 0.3030(3) 0.035(2) Uani 1 0 .
O70 O 0.0906(4) 0.4427(4) 0.24996(18) 0.051(2) Uani 1 0 .
C71 C 0.1737(6) 0.3915(6) 0.3318(3) 0.050(3) Uani 1 0 .
Cl72 Cl 0.1411(2) 0.31259(17) 0.39361(10) 0.0733(9) Uani 1 0 .
Cl73 Cl 0.24796(18) 0.3151(2) 0.28519(12) 0.0767(10) Uani 1 0 .
O74 O 0.5377(3) 0.8432(3) 0.30639(18) 0.0333(14) Uani 1 0 .
C75 C 0.5575(5) 0.8279(5) 0.2548(3) 0.037(2) Uani 1 0 .
O76 O 0.5219(3) 0.8758(3) 0.20895(19) 0.0330(14) Uani 1 0 .
C77 C 0.6290(5) 0.7376(6) 0.2464(4) 0.056(3) Uani 1 0 .
Cl78 Cl 0.70233(16) 0.7494(2) 0.18351(9) 0.0759(9) Uani 1 0 .
Cl79 Cl 0.55451(19) 0.63890(19) 0.2447(2) 0.135(2) Uani 1 0 .
O80 O 0.3594(3) 0.5950(3) 0.34152(16) 0.0301(13) Uani 1 0 .
C81 C 0.4061(5) 0.5682(5) 0.3894(3) 0.035(2) Uani 1 0 .
O82 O 0.4029(3) 0.6102(4) 0.43380(18) 0.0362(15) Uani 1 0 .
C83 C 0.4704(6) 0.4721(7) 0.3886(4) 0.068(3) Uani 1 0 .
Cl84 Cl 0.3917(4) 0.3736(4) 0.4031(2) 0.0846(13) Uiso 0.6065 0 .
Cl85 Cl 0.5491(6) 0.4611(6) 0.3354(3) 0.0488(15) Uiso 0.3179 0 .
O86 O 0.3314(3) 0.5606(3) 0.21105(15) 0.0218(12) Uani 1 0 .
C87 C 0.3479(4) 0.5055(4) 0.1697(2) 0.0236(17) Uani 1 0 .
O88 O 0.3135(3) 0.5176(3) 0.12071(16) 0.0267(13) Uani 1 0 .
C89 C 0.4235(5) 0.4183(5) 0.1847(3) 0.039(2) Uani 1 0 .
Cl90 Cl 0.3806(3) 0.30631(18) 0.16124(14) 0.1018(13) Uani 1 0 .
Cl91 Cl 0.53229(18) 0.4418(3) 0.14834(13) 0.0956(12) Uani 1 0 .
O92 O -0.0146(3) 0.8551(3) 0.27281(16) 0.0241(12) Uani 1 0 .
C93 C -0.1057(5) 0.8526(5) 0.2876(3) 0.031(2) Uani 1 0 .
O94 O -0.1519(3) 0.7776(3) 0.30297(19) 0.0336(15) Uani 1 0 .
C95 C -0.1547(5) 0.9578(6) 0.2884(4) 0.050(3) Uani 1 0 .
Cl96 Cl -0.26392(19) 0.9762(2) 0.25123(16) 0.0962(13) Uani 1 0 .
Cl97 Cl -0.1645(3) 0.9840(2) 0.36143(13) 0.1321(17) Uani 1 0 .
O98 O 0.2220(4) 0.8817(4) 0.44792(19) 0.0395(17) Uani 1 0 .
C99 C 0.1422(8) 0.9041(5) 0.4297(3) 0.054(3) Uani 1 0 .
O100 O 0.0649(4) 0.8506(4) 0.4237(2) 0.0480(18) Uani 1 0 .
C101 C 0.1220(8) 1.0155(6) 0.4035(4) 0.064(3) Uani 1 0 .
Cl102 Cl 0.08145(17) 1.08694(15) 0.46318(11) 0.0661(8) Uani 1 0 .
Cl103 Cl 0.23410(17) 1.06257(15) 0.37344(9) 0.0357(7) Uani 0.7668 0 .
O104 O 0.1553(3) 0.9879(3) 0.23318(17) 0.0254(13) Uani 1 0 .
C105 C 0.1816(5) 1.0750(5) 0.2159(3) 0.032(2) Uani 1 0 .
O106 O 0.2673(3) 1.0992(3) 0.20282(19) 0.0336(15) Uani 1 0 .
C107 C 0.0986(6) 1.1550(5) 0.2083(3) 0.046(3) Uani 1 0 .
Cl108 Cl 0.02433(17) 1.16319(17) 0.27226(10) 0.0618(8) Uani 1 0 .
Cl109 Cl 0.0249(3) 1.1304(2) 0.15123(12) 0.1076(13) Uani 1 0 .
O110 O 0.0764(3) 0.7484(3) 0.07476(17) 0.0284(13) Uani 1 0 .
C111 C -0.0166(6) 0.7363(6) 0.0912(3) 0.029(3) Uani 0.75 0 .
O112 O -0.0528(3) 0.6651(3) 0.12317(18) 0.0349(15) Uani 1 0 .
C113 C -0.0928(6) 0.8235(7) 0.0713(4) 0.039(3) Uani 0.75 0 .
Cl114 Cl -0.06901(17) 0.88011(18) 0.00416(10) 0.0665(8) Uani 1 0 .
Cl115 Cl -0.0906(2) 0.90711(19) 0.12512(12) 0.0818(10) Uani 1 0 .
Cl116 Cl 0.26321(16) 0.42384(17) -0.06679(9) 0.0594(8) Uani 1 0 .
C117 C 0.3468(6) 0.4380(6) -0.0112(4) 0.055(3) Uani 1 0 .
Cl118 Cl 0.46615(18) 0.38200(19) -0.02378(13) 0.0807(10) Uani 1 0 .
Cl119 Cl -0.3355(6) 0.7097(6) 0.4114(3) 0.0791(19) Uiso 0.3882 0 .
Cl120 Cl -0.2738(7) 0.5583(7) 0.4941(4) 0.116(3) Uiso 0.3882 0 .
Cl121 Cl 0.5424(6) 0.4388(7) 0.4400(4) 0.116(3) Uiso 0.4394 0 .
Cl122 Cl 0.4227(12) 0.3919(12) 0.3523(7) 0.106(5) Uiso 0.2242 0 .
Cl123 Cl 0.5704(13) 0.4958(14) 0.3491(7) 0.113(5) Uiso 0.232 0 .
Cl124 Cl 0.506(2) 0.4298(19) 0.3254(11) 0.114(8) Uiso 0.1627 0 .
Cl125 Cl 0.0685(10) 1.0462(10) 0.3538(6) 0.094(4) Uiso 0.2332 0 .
C126 C 0.0965(18) 0.8535(18) 0.0792(10) 0.029(5) Uiso 0.25 0 .
C127 C -0.010(2) 0.914(2) 0.0692(13) 0.043(7) Uiso 0.25 0 .
H1 H 0.5845 1.2039 0.2682 0.082 Uiso 1 0 .
H2 H 0.4911 1.2439 0.3011 0.082 Uiso 1 0 .
H3 H 0.5567 1.1746 0.3864 0.094 Uiso 1 0 .
H4 H 0.6497 1.1332 0.3537 0.094 Uiso 1 0 .
H5 H 0.6297 1.2471 0.356 0.094 Uiso 1 0 .
H6 H 0.5351 0.9092 0.5363 0.0539 Uiso 1 0 .
H7 H 0.5896 0.81 0.5212 0.0539 Uiso 1 0 .
H8 H 0.6968 0.9381 0.5063 0.0659 Uiso 1 0 .
H9 H 0.678 0.8957 0.4479 0.0659 Uiso 1 0 .
H10 H 0.6231 0.995 0.4626 0.0659 Uiso 1 0 .
H11 H 0.1203 0.6001 0.6073 0.0586 Uiso 1 0 .
H12 H 0.2305 0.6219 0.6158 0.0586 Uiso 1 0 .
H13 H 0.1835 0.7863 0.622 0.1147 Uiso 1 0 .
H14 H 0.0732 0.7636 0.6143 0.1147 Uiso 1 0 .
H15 H 0.1299 0.721 0.6695 0.1147 Uiso 1 0 .
H16 H -0.2748 0.4154 0.2752 0.0564 Uiso 1 0 .
H17 H -0.3101 0.4763 0.2188 0.0564 Uiso 1 0 .
H18 H -0.2807 0.3096 0.2014 0.0546 Uiso 1 0 .
H19 H -0.2063 0.3727 0.1649 0.0546 Uiso 1 0 .
H20 H -0.1715 0.3115 0.2213 0.0546 Uiso 1 0 .
H21 H 0.0606 0.406 0.0101 0.0463 Uiso 1 0 .
H22 H 0.1036 0.3305 0.0589 0.0463 Uiso 1 0 .
H23 H -0.0997 0.3934 0.0504 0.0347 Uiso 1 0 .
H24 H -0.0566 0.2886 0.0371 0.0347 Uiso 1 0 .
H25 H -0.057 0.3191 0.0998 0.0347 Uiso 1 0 .
H26 H 0.3891 0.7268 -0.072 0.0507 Uiso 1 0 .
H27 H 0.2831 0.6937 -0.082 0.0507 Uiso 1 0 .
H28 H 0.3286 0.892 -0.0811 0.0934 Uiso 1 0 .
H29 H 0.3061 0.8421 -0.1366 0.0934 Uiso 1 0 .
H30 H 0.2225 0.8589 -0.0911 0.0934 Uiso 1 0 .
H31 H 0.4208 1.1868 0.0526 0.0524 Uiso 1 0 .
H32 H 0.4913 1.1148 0.02 0.0524 Uiso 1 0 .
H33 H 0.2868 1.1455 -0.0007 0.1023 Uiso 1 0 .
H34 H 0.3685 1.1872 -0.0422 0.1023 Uiso 1 0 .
H35 H 0.3572 1.0734 -0.0333 0.1023 Uiso 1 0 .
H36 H 0.215 0.4398 0.3442 0.0622 Uiso 1 0 .
H37 H 0.6715 0.7261 0.2785 0.0677 Uiso 1 0 .
H38 H 0.4347 0.4107 0.2249 0.0513 Uiso 1 0 .
H39 H -0.1096 1.0023 0.2699 0.0615 Uiso 1 0 .
H40 H 0.1264 1.2175 0.199 0.0581 Uiso 1 0 .
H41 H -0.1575 0.7977 0.0715 0.0782 Uiso 0.75 0 .
H42 H 0.0053 0.9818 0.0616 0.0582 Uiso 0.25 0 .
H43 H 0.3526 0.5076 -0.0085 0.0662 Uiso 1 0 .
H44 H 0.3211 0.4093 0.024 0.0662 Uiso 1 0 .

loop_
_atom_site_aniso_label
_atom_site_aniso_U_11
_atom_site_aniso_U_22
_atom_site_aniso_U_33
_atom_site_aniso_U_12
_atom_site_aniso_U_13
_atom_site_aniso_U_23
Mn1 0.0272(5) 0.0243(5) 0.0207(6) -0.0087(4) 0.0039(3) -0.0065(3)
Mn2 0.0194(4) 0.0203(5) 0.0150(5) -0.0027(3) 0.0022(3) -0.0050(3)
Mn3 0.0181(4) 0.0204(5) 0.0152(5) -0.0016(3) 0.0011(3) -0.0044(3)
Mn4 0.0223(5) 0.0336(6) 0.0228(7) -0.0097(4) 0.0058(3) -0.0101(4)
Mn5 0.0321(6) 0.0428(7) 0.0139(5) -0.0155(4) 0.0011(4) -0.0055(4)
Mn6 0.0192(4) 0.0231(5) 0.0131(5) -0.0021(3) 0.0003(3) -0.0044(3)
Mn7 0.0195(4) 0.0197(4) 0.0125(5) -0.0010(3) 0.0003(3) -0.0041(3)
Mn8 0.0258(5) 0.0201(5) 0.0131(5) -0.0028(3) 0.0006(3) -0.0049(3)
Mn9 0.0251(5) 0.0299(5) 0.0171(6) -0.0081(4) -0.0006(3) -0.0080(3)
Mn10 0.0272(5) 0.0243(5) 0.0139(5) -0.0072(4) 0.0020(3) -0.0035(3)
Mn11 0.0246(5) 0.0291(5) 0.0188(6) -0.0078(4) 0.0020(3) -0.0095(3)
Mn12 0.0229(5) 0.0417(7) 0.0158(6) -0.0015(4) 0.0033(3) 0.0014(4)
O13 0.022(2) 0.020(2) 0.0152(18) -0.0005(16) 0.0005(15) -0.0049(15)
O14 0.027(2) 0.020(2) 0.0160(19) -0.0019(16) 0.0019(15) -0.0068(15)
O15 0.0179(19) 0.025(2) 0.0155(18) -0.0025(16) 0.0000(14) -0.0028(15)
O16 0.0186(19) 0.023(2) 0.0177(19) -0.0016(16) 0.0019(15) -0.0069(15)
O17 0.023(2) 0.025(2) 0.0171(19) -0.0040(16) 0.0035(15) -0.0069(15)
O18 0.026(2) 0.023(2) 0.0163(19) -0.0055(17) 0.0044(15) -0.0030(15)
O19 0.024(2) 0.021(2) 0.0177(19) -0.0051(16) 0.0006(15) -0.0044(15)
O20 0.021(2) 0.022(2) 0.0160(18) -0.0022(16) 0.0002(15) -0.0049(15)
O21 0.0184(19) 0.024(2) 0.021(2) -0.0014(16) -0.0017(15) -0.0062(15)
O22 0.021(2) 0.027(2) 0.0174(19) -0.0048(16) 0.0041(15) -0.0049(15)
O23 0.022(2) 0.029(2) 0.0133(18) -0.0036(17) 0.0013(15) -0.0050(15)
O24 0.027(2) 0.036(2) 0.0141(19) -0.0091(18) -0.0003(16) -0.0065(16)
O25 0.038(3) 0.036(3) 0.059(4) -0.000(2) -0.019(2) 0.010(2)
O26 0.024(2) 0.061(3) 0.037(3) -0.002(2) 0.0020(19) -0.026(2)
O27 0.044(3) 0.035(3) 0.048(3) -0.002(2) 0.002(2) -0.006(2)
O28 0.062(3) 0.033(3) 0.032(3) -0.016(2) -0.015(2) -0.008(2)
C29 0.036(4) 0.033(4) 0.041(4) -0.008(3) -0.006(3) -0.010(3)
O30 0.041(3) 0.035(3) 0.033(3) -0.019(2) 0.006(2) -0.0090(19)
C31 0.096(7) 0.051(5) 0.064(6) -0.032(5) -0.028(5) -0.018(4)
C32 0.087(7) 0.045(5) 0.117(9) -0.020(5) -0.038(7) -0.016(5)
O33 0.048(3) 0.038(3) 0.025(2) -0.019(2) -0.013(2) -0.0027(19)
C34 0.029(3) 0.035(4) 0.026(3) -0.005(3) -0.000(2) -0.010(3)
O35 0.047(3) 0.073(4) 0.020(2) -0.025(3) -0.003(2) -0.006(2)
C36 0.045(4) 0.046(4) 0.034(4) -0.013(3) -0.015(3) -0.003(3)
C37 0.028(4) 0.081(6) 0.049(5) -0.014(4) -0.014(3) -0.002(4)
O38 0.039(3) 0.071(4) 0.021(2) -0.009(3) 0.003(2) 0.000(2)
C39 0.042(4) 0.034(4) 0.023(3) -0.005(3) 0.003(3) 0.003(3)
O40 0.053(3) 0.060(3) 0.018(2) -0.025(3) 0.003(2) -0.004(2)
C41 0.048(4) 0.070(5) 0.023(3) -0.022(4) -0.001(3) 0.010(3)
C42 0.109(9) 0.164(12) 0.025(4) 0.081(8) -0.003(5) -0.022(6)
O43 0.037(3) 0.050(3) 0.038(3) -0.017(2) 0.015(2) -0.018(2)
C44 0.023(3) 0.045(4) 0.032(3) 0.005(3) 0.008(3) -0.002(3)
O45 0.043(3) 0.057(3) 0.031(3) -0.002(2) 0.008(2) -0.009(2)
C46 0.035(4) 0.093(7) 0.052(5) -0.011(4) 0.021(4) -0.023(5)
C47 0.052(10) 0.111(16) 0.102(15) 0.002(10) -0.003(9) -0.012(12)
O48 0.036(3) 0.050(3) 0.030(2) -0.019(2) 0.006(2) -0.018(2)
C49 0.021(3) 0.033(3) 0.035(3) 0.001(3) -0.003(3) -0.009(3)
O50 0.026(2) 0.045(3) 0.040(3) -0.012(2) 0.0041(19) -0.018(2)
C51 0.032(4) 0.048(4) 0.054(5) -0.008(3) 0.001(3) -0.019(3)
C52 0.045(4) 0.042(4) 0.044(4) -0.014(3) -0.008(3) -0.016(3)
O53 0.039(2) 0.026(2) 0.0128(18) -0.0083(19) -0.0032(17) -0.0035(15)
C54 0.033(3) 0.024(3) 0.017(3) -0.003(3) -0.006(2) -0.001(2)
O55 0.042(3) 0.030(2) 0.025(2) -0.015(2) 0.0074(19) -0.0115(18)
C56 0.049(4) 0.026(3) 0.025(3) -0.010(3) 0.003(3) -0.010(2)
C57 0.027(3) 0.027(3) 0.012(2) -0.010(2) -0.006(2) -0.002(2)
O58 0.062(3) 0.045(3) 0.016(2) -0.026(2) 0.008(2) -0.0098(19)
C59 0.022(3) 0.034(3) 0.021(3) -0.001(3) -0.003(2) -0.007(2)
O60 0.032(2) 0.029(2) 0.019(2) -0.0066(18) 0.0060(17) -0.0076(16)
C61 0.052(4) 0.047(4) 0.017(3) -0.021(3) 0.005(3) -0.006(3)
C62 0.165(11) 0.063(6) 0.026(4) -0.024(7) -0.014(5) 0.004(4)
O63 0.034(2) 0.038(3) 0.025(2) -0.015(2) 0.0069(18) -0.0054(18)
C64 0.032(3) 0.031(3) 0.032(3) -0.008(3) 0.013(3) -0.006(3)
O65 0.048(3) 0.032(2) 0.021(2) -0.019(2) 0.0047(19) -0.0025(18)
C66 0.055(5) 0.032(4) 0.033(4) -0.019(3) 0.011(3) -0.001(3)
C67 0.068(6) 0.090(8) 0.114(9) -0.051(6) -0.045(6) 0.080(7)
O68 0.050(3) 0.024(2) 0.023(2) -0.010(2) 0.0173(19) -0.0044(17)
C69 0.034(4) 0.025(3) 0.047(4) -0.005(3) 0.000(3) -0.001(3)
O70 0.074(4) 0.083(4) 0.010(2) -0.052(3) 0.004(2) -0.001(2)
C71 0.048(5) 0.057(5) 0.046(5) -0.004(4) 0.012(4) -0.019(4)
Cl72 0.101(2) 0.0496(13) 0.062(2) 0.0173(13) -0.0095(13) 0.0085(10)
Cl73 0.0627(16) 0.0740(17) 0.086(3) 0.0208(13) 0.0158(13) -0.0128(13)
O74 0.025(2) 0.048(3) 0.027(2) 0.000(2) 0.0022(18) -0.003(2)
C75 0.025(3) 0.047(4) 0.040(4) -0.008(3) 0.001(3) -0.014(3)
O76 0.024(2) 0.039(3) 0.036(3) -0.0031(19) 0.0038(19) -0.009(2)
C77 0.026(4) 0.064(5) 0.077(6) 0.004(4) -0.002(4) -0.020(4)
Cl78 0.0474(12) 0.127(2) 0.0424(15) 0.0364(13) 0.0008(9) -0.0295(12)
Cl79 0.0455(14) 0.0402(14) 0.320(9) -0.0001(11) 0.015(2) -0.055(2)
O80 0.030(2) 0.039(3) 0.018(2) 0.0086(19) -0.0003(17) -0.0030(17)
C81 0.031(3) 0.039(4) 0.031(3) 0.009(3) 0.003(3) 0.006(3)
O82 0.035(3) 0.050(3) 0.023(2) -0.000(2) -0.0035(19) -0.002(2)
C83 0.046(5) 0.076(7) 0.071(6) 0.026(5) -0.000(4) 0.002(5)
O86 0.021(2) 0.024(2) 0.0188(19) 0.0013(16) -0.0003(15) -0.0022(15)
C87 0.022(3) 0.022(3) 0.028(3) -0.001(2) 0.005(2) -0.007(2)
O88 0.034(2) 0.024(2) 0.021(2) 0.0034(18) -0.0005(17) -0.0068(16)
C89 0.046(4) 0.033(4) 0.035(4) 0.008(3) -0.004(3) -0.010(3)
Cl90 0.146(3) 0.0390(14) 0.116(4) 0.0144(16) -0.026(2) -0.0140(14)
Cl91 0.0464(14) 0.144(3) 0.089(3) 0.0251(16) -0.0030(13) -0.0342(18)
O92 0.023(2) 0.024(2) 0.024(2) 0.0012(17) 0.0025(16) -0.0055(16)
C93 0.027(3) 0.036(4) 0.030(3) 0.001(3) 0.002(3) -0.013(3)
O94 0.026(2) 0.039(3) 0.035(3) 0.000(2) 0.0027(19) -0.016(2)
C95 0.031(4) 0.054(5) 0.065(5) 0.004(3) -0.001(3) -0.018(4)
Cl96 0.0548(15) 0.0665(17) 0.163(5) 0.0134(13) -0.0352(17) -0.0170(17)
Cl97 0.218(5) 0.083(2) 0.076(3) 0.061(2) 0.026(2) -0.0252(16)
O98 0.049(3) 0.043(3) 0.029(3) -0.009(2) -0.003(2) -0.006(2)
C99 0.108(8) 0.027(4) 0.024(4) 0.001(4) 0.015(4) -0.008(3)
O100 0.050(3) 0.041(3) 0.051(3) 0.008(3) -0.008(2) -0.023(2)
C101 0.099(8) 0.044(5) 0.050(5) -0.004(5) 0.001(5) 0.003(4)
Cl102 0.0647(15) 0.0384(11) 0.091(3) 0.0057(10) 0.0435(12) -0.0030(10)
Cl103 0.0469(13) 0.0285(11) 0.0332(13) -0.0074(9) 0.0145(9) -0.0066(8)
O104 0.028(2) 0.021(2) 0.026(2) -0.0006(17) 0.0024(17) -0.0039(16)
C105 0.038(4) 0.028(3) 0.031(3) -0.000(3) 0.004(3) -0.007(3)
O106 0.040(3) 0.026(2) 0.037(3) -0.007(2) 0.006(2) -0.0057(19)
C107 0.052(5) 0.035(4) 0.047(4) 0.004(3) 0.006(3) -0.002(3)
Cl108 0.0586(14) 0.0590(14) 0.063(2) 0.0106(11) 0.0147(10) -0.0046(10)
Cl109 0.142(3) 0.090(2) 0.076(3) 0.054(2) -0.0591(19) -0.0238(15)
O110 0.032(2) 0.026(2) 0.024(2) 0.0055(18) -0.0024(18) -0.0017(17)
C111 0.027(4) 0.035(5) 0.025(4) 0.003(4) -0.007(3) -0.008(3)
O112 0.031(2) 0.042(3) 0.030(2) 0.001(2) -0.0099(19) -0.000(2)
C113 0.026(5) 0.043(5) 0.047(6) 0.001(4) -0.006(4) 0.007(4)
Cl114 0.0655(15) 0.0663(15) 0.0607(19) 0.0164(12) -0.0167(11) 0.0158(11)
Cl115 0.087(2) 0.0643(16) 0.084(3) 0.0271(14) 0.0270(14) -0.0153(13)
Cl116 0.0533(13) 0.0700(15) 0.0522(17) 0.0085(11) -0.0033(9) -0.0180(10)
C117 0.048(5) 0.058(5) 0.058(5) 0.011(4) -0.004(4) -0.020(4)
Cl118 0.0615(15) 0.0676(16) 0.112(3) 0.0106(12) -0.0208(14) -0.0492(15)

loop_
_atom_type_symbol
_atom_type_description
_atom_type_scat_dispersion_real
_atom_type_scat_dispersion_imag
_atom_type_scat_source
Mn Mn 0.295 0.729 'International Tables Vol. IV (1974) Table 2.2B'
Cl Cl 0.132 0.159 'International Tables Vol. IV (1974) Table 2.2B'
O O 0.008 0.006 'International Tables Vol. IV (1974) Table 2.2B'
C C 0.002 0.002 'International Tables Vol. IV (1974) Table 2.2B'
H H 0 0 'International Tables Vol. IV (1974) Table 2.2B'

loop_
_geom_angle_atom_site_label_1
_geom_angle_atom_site_label_2
_geom_angle_atom_site_label_3
_geom_angle
_geom_angle_site_symmetry_1
_geom_angle_site_symmetry_2
_geom_angle_site_symmetry_3
_geom_angle_publ_flag
O17 Mn1 O18 82.32(16) . . . no
O17 Mn1 O30 95.36(17) . . . no
O17 Mn1 O63 173.76(18) . . . no
O17 Mn1 O76 92.38(17) . . . no
O17 Mn1 O106 85.54(16) . . . no
O18 Mn1 O30 175.86(18) . . . no
O18 Mn1 O63 94.51(17) . . . no
O18 Mn1 O76 92.40(16) . . . no
O18 Mn1 O106 85.86(16) . . . no
O30 Mn1 O63 87.47(18) . . . no
O30 Mn1 O76 91.12(18) . . . no
O30 Mn1 O106 90.55(18) . . . no
O63 Mn1 O76 93.12(18) . . . no
O63 Mn1 O106 88.88(18) . . . no
O76 Mn1 O106 177.45(17) . . . no
O13 Mn2 O14 80.46(15) . . . no
O13 Mn2 O15 83.93(15) . . . no
O13 Mn2 O17 174.33(17) . . . no
O13 Mn2 O18 96.47(16) . . . no
O13 Mn2 O104 92.56(16) . . . no
O14 Mn2 O15 84.21(16) . . . no
O14 Mn2 O17 98.02(16) . . . no
O14 Mn2 O18 174.11(17) . . . no
O14 Mn2 O104 92.66(17) . . . no
O15 Mn2 O17 90.49(16) . . . no
O15 Mn2 O18 90.48(16) . . . no
O15 Mn2 O104 175.64(17) . . . no
O17 Mn2 O18 84.55(16) . . . no
O17 Mn2 O104 92.96(17) . . . no
O18 Mn2 O104 92.50(17) . . . no
O13 Mn3 O14 79.98(15) . . . no
O13 Mn3 O16 84.15(16) . . . no
O13 Mn3 O21 98.96(16) . . . no
O13 Mn3 O22 173.54(16) . . . no
O13 Mn3 O92 92.61(16) . . . no
O14 Mn3 O16 84.13(16) . . . no
O14 Mn3 O21 174.53(16) . . . no
O14 Mn3 O22 95.41(16) . . . no
O14 Mn3 O92 91.68(16) . . . no
O16 Mn3 O21 90.43(16) . . . no
O16 Mn3 O22 90.91(16) . . . no
O16 Mn3 O92 175.09(17) . . . no
O21 Mn3 O22 85.19(16) . . . no
O21 Mn3 O92 93.73(16) . . . no
O22 Mn3 O92 92.04(17) . . . no
O21 Mn4 O22 83.95(16) . . . no
O21 Mn4 O43 173.76(19) . . . no
O21 Mn4 O50 96.76(17) . . . no
O21 Mn4 O68 92.38(15) . . . no
O21 Mn4 O94 86.61(16) . . . no
O22 Mn4 O43 92.26(17) . . . no
O22 Mn4 O50 178.64(18) . . . no
O22 Mn4 O68 88.51(17) . . . no
O22 Mn4 O94 84.84(16) . . . no
O43 Mn4 O50 86.93(19) . . . no
O43 Mn4 O68 92.47(19) . . . no
O43 Mn4 O94 88.12(19) . . . no
O50 Mn4 O68 92.62(18) . . . no
O50 Mn4 O94 94.03(18) . . . no
O68 Mn4 O94 173.34(16) . . . no
O23 Mn5 O24 83.59(16) . . . no
O23 Mn5 O35 173.7(2) . . . no
O23 Mn5 O40 94.62(17) . . . no
O23 Mn5 O82 86.66(16) . . . no
O23 Mn5 O98 94.13(18) . . . no
O24 Mn5 O35 95.23(18) . . . no
O24 Mn5 O40 175.6(2) . . . no
O24 Mn5 O82 86.47(17) . . . no
O24 Mn5 O98 90.42(18) . . . no
O35 Mn5 O40 86.11(19) . . . no
O35 Mn5 O82 87.1(2) . . . no
O35 Mn5 O98 92.1(2) . . . no
O40 Mn5 O82 89.4(2) . . . no
O40 Mn5 O98 93.7(2) . . . no
O82 Mn5 O98 176.70(18) . . . no
O14 Mn6 O15 83.06(16) . . . no
O14 Mn6 O16 84.03(16) . . . no
O14 Mn6 O23 90.28(16) . . . no
O14 Mn6 O24 91.46(17) . . . no
O14 Mn6 O80 174.13(16) . . . no
O15 Mn6 O16 79.59(15) . . . no
O15 Mn6 O23 173.28(16) . . . no
O15 Mn6 O24 95.51(16) . . . no
O15 Mn6 O80 94.03(16) . . . no
O16 Mn6 O23 98.90(16) . . . no
O16 Mn6 O24 173.68(17) . . . no
O16 Mn6 O80 90.45(17) . . . no
O23 Mn6 O24 85.51(16) . . . no
O23 Mn6 O80 92.53(17) . . . no
O24 Mn6 O80 93.89(18) . . . no
O13 Mn7 O15 83.81(15) . . . no
O13 Mn7 O16 83.89(16) . . . no
O13 Mn7 O19 88.73(16) . . . no
O13 Mn7 O20 91.63(16) . . . no
O13 Mn7 O86 176.37(15) . . . no
O15 Mn7 O16 80.14(15) . . . no
O15 Mn7 O19 100.29(16) . . . no
O15 Mn7 O20 173.13(16) . . . no
O15 Mn7 O86 93.18(16) . . . no
O16 Mn7 O19 172.52(17) . . . no
O16 Mn7 O20 94.30(16) . . . no
O16 Mn7 O86 93.61(16) . . . no
O19 Mn7 O20 84.70(16) . . . no
O19 Mn7 O86 93.82(16) . . . no
O20 Mn7 O86 91.18(16) . . . no
O19 Mn8 O20 82.81(16) . . . no
O19 Mn8 O53 172.58(17) . . . no
O19 Mn8 O60 95.29(16) . . . no
O19 Mn8 O88 86.31(16) . . . no
O19 Mn8 O110 95.32(16) . . . no
O20 Mn8 O53 95.33(16) . . . no
O20 Mn8 O60 177.57(17) . . . no
O20 Mn8 O88 85.66(15) . . . no
O20 Mn8 O110 91.09(16) . . . no
O53 Mn8 O60 86.37(16) . . . no
O53 Mn8 O88 86.39(16) . . . no
O53 Mn8 O110 91.89(17) . . . no
O60 Mn8 O88 92.71(16) . . . no
O60 Mn8 O110 90.59(16) . . . no
O88 Mn8 O110 176.17(16) . . . no
O17 Mn9 O24 94.63(16) . . . no
O17 Mn9 O28 90.48(18) . . . no
O17 Mn9 O33 171.92(19) . . . no
O17 Mn9 O74 94.51(16) . . . no
O24 Mn9 O28 169.23(19) . . . no
O24 Mn9 O33 91.42(17) . . . no
O24 Mn9 O74 95.25(18) . . . no
O28 Mn9 O33 82.70(18) . . . no
O28 Mn9 O74 93.8(2) . . . no
O33 Mn9 O74 90.27(19) . . . no
O18 Mn10 O19 94.49(16) . . . no
O18 Mn10 O25 89.52(18) . . . no
O18 Mn10 O26 92.86(16) . . . no
O18 Mn10 O58 172.86(18) . . . no
O18 Mn10 O65 90.00(17) . . . no
O19 Mn10 O25 94.43(17) . . . no
O19 Mn10 O26 91.53(18) . . . no
O19 Mn10 O58 92.63(17) . . . no
O19 Mn10 O65 175.51(16) . . . no
O25 Mn10 O26 173.40(19) . . . no
O25 Mn10 O58 89.3(2) . . . no
O25 Mn10 O65 85.35(19) . . . no
O26 Mn10 O58 87.62(19) . . . no
O26 Mn10 O65 88.5(2) . . . no
O58 Mn10 O65 82.89(18) . . . no
O20 Mn11 O21 93.34(16) . . . no
O20 Mn11 O48 173.96(17) . . . no
O20 Mn11 O55 90.15(17) . . . no
O20 Mn11 O70 89.30(17) . . . no
O20 Mn11 O112 93.52(17) . . . no
O21 Mn11 O48 92.69(17) . . . no
O21 Mn11 O55 176.06(17) . . . no
O21 Mn11 O70 96.15(17) . . . no
O21 Mn11 O112 93.25(17) . . . no
O48 Mn11 O55 83.81(18) . . . no
O48 Mn11 O70 89.89(19) . . . no
O48 Mn11 O112 86.30(19) . . . no
O55 Mn11 O70 82.07(18) . . . no
O55 Mn11 O112 88.34(18) . . . no
O70 Mn11 O112 170.01(17) . . . no
O22 Mn12 O23 92.47(16) . . . no
O22 Mn12 O27 95.64(17) . . . no
O22 Mn12 O38 173.16(19) . . . no
O22 Mn12 O45 89.17(18) . . . no
O22 Mn12 O100 92.36(18) . . . no
O23 Mn12 O27 95.72(17) . . . no
O23 Mn12 O38 93.65(18) . . . no
O23 Mn12 O45 177.90(18) . . . no
O23 Mn12 O100 92.15(19) . . . no
O27 Mn12 O38 80.7(2) . . . no
O27 Mn12 O45 85.4(2) . . . no
O27 Mn12 O100 168.51(19) . . . no
O38 Mn12 O45 84.79(19) . . . no
O38 Mn12 O100 90.4(2) . . . no
O45 Mn12 O100 86.5(2) . . . no
Cl122 Cl84 C83 61.5(8) . . . no
Cl122 Cl85 Cl123 131.1(19) . . . no
Cl122 Cl85 Cl124 29(2) . . . no
Cl122 Cl85 C83 51.0(6) . . . no
Cl123 Cl85 Cl124 157(3) . . . no
Cl123 Cl85 C83 80.2(18) . . . no
Cl124 Cl85 C83 79(2) . . . no
Cl125 Cl103 C101 36.9(4) . . . no
C113 Cl114 C127 57.5(10) . . . no
C113 Cl115 C127 59.4(10) . . . no
C46 Cl119 C47 51.5(11) . . . no
C46 Cl120 C47 51.6(7) . . . no
Cl123 Cl121 C83 47.9(6) . . . no
Cl84 Cl122 Cl85 121.4(11) . . . no
Cl84 Cl122 Cl124 137.2(18) . . . no
Cl84 Cl122 C83 75.0(9) . . . no
Cl85 Cl122 Cl124 16.4(11) . . . no
Cl85 Cl122 C83 51.9(6) . . . no
Cl124 Cl122 C83 67.8(13) . . . no
Cl85 Cl123 Cl121 99.7(19) . . . no
Cl85 Cl123 Cl124 12.2(17) . . . no
Cl85 Cl123 C83 76.1(18) . . . no
Cl121 Cl123 Cl124 94.3(13) . . . no
Cl121 Cl123 C83 44.9(6) . . . no
Cl124 Cl123 C83 65.2(12) . . . no
Cl85 Cl124 Cl122 134(3) . . . no
Cl85 Cl124 Cl123 10.3(14) . . . no
Cl85 Cl124 C83 73(2) . . . no
Cl122 Cl124 Cl123 126(2) . . . no
Cl122 Cl124 C83 62.5(13) . . . no
Cl123 Cl124 C83 63.6(12) . . . no
Cl103 Cl125 C101 50.5(6) . . . no
Mn2 O13 Mn3 99.82(16) . . . no
Mn2 O13 Mn7 95.16(16) . . . no
Mn3 O13 Mn7 95.47(17) . . . no
Mn2 O14 Mn3 99.71(16) . . . no
Mn2 O14 Mn6 95.82(17) . . . no
Mn3 O14 Mn6 94.99(16) . . . no
Mn2 O15 Mn6 95.20(16) . . . no
Mn2 O15 Mn7 95.34(16) . . . no
Mn6 O15 Mn7 100.23(17) . . . no
Mn3 O16 Mn6 94.97(16) . . . no
Mn3 O16 Mn7 94.81(17) . . . no
Mn6 O16 Mn7 100.02(17) . . . no
Mn1 O17 Mn2 95.40(16) . . . no
Mn1 O17 Mn9 124.4(2) . . . no
Mn2 O17 Mn9 133.4(2) . . . no
Mn1 O18 Mn2 96.20(16) . . . no
Mn1 O18 Mn10 129.9(2) . . . no
Mn2 O18 Mn10 132.3(2) . . . no
Mn7 O19 Mn8 94.61(17) . . . no
Mn7 O19 Mn10 131.7(2) . . . no
Mn8 O19 Mn10 126.55(19) . . . no
Mn7 O20 Mn8 96.31(17) . . . no
Mn7 O20 Mn11 134.6(2) . . . no
Mn8 O20 Mn11 126.32(19) . . . no
Mn3 O21 Mn4 94.07(16) . . . no
Mn3 O21 Mn11 131.6(2) . . . no
Mn4 O21 Mn11 122.9(2) . . . no
Mn3 O22 Mn4 95.41(16) . . . no
Mn3 O22 Mn12 133.3(2) . . . no
Mn4 O22 Mn12 130.2(2) . . . no
Mn5 O23 Mn6 94.33(17) . . . no
Mn5 O23 Mn12 122.10(19) . . . no
Mn6 O23 Mn12 132.0(2) . . . no
Mn5 O24 Mn6 94.74(18) . . . no
Mn5 O24 Mn9 126.9(2) . . . no
Mn6 O24 Mn9 133.4(2) . . . no
Mn10 O25 C126 120.5(12) . . . no
Mn9 O28 C29 132.6(4) . . . no
Mn1 O30 C29 130.6(4) . . . no
Mn9 O33 C34 139.2(4) . . . no
Mn5 O35 C34 130.6(4) . . . no
Mn12 O38 C39 136.3(4) . . . no
Mn5 O40 C39 129.9(4) . . . no
Mn4 O43 C44 132.8(5) . . . no
Mn12 O45 C44 127.7(4) . . . no
Mn11 O48 C49 138.6(4) . . . no
Mn4 O50 C49 128.9(4) . . . no
Mn8 O53 C54 130.7(3) . . . no
Mn11 O55 C54 131.9(4) . . . no
Mn10 O58 C59 137.6(4) . . . no
Mn8 O60 C59 131.6(4) . . . no
Mn1 O63 C64 131.2(4) . . . no
Mn10 O65 C64 134.6(4) . . . no
Mn4 O68 C69 128.8(4) . . . no
Mn11 O70 C69 121.7(5) . . . no
Mn9 O74 C75 131.6(4) . . . no
Mn1 O76 C75 126.2(4) . . . no
Mn6 O80 C81 124.1(4) . . . no
Mn5 O82 C81 122.0(4) . . . no
Mn7 O86 C87 124.6(4) . . . no
Mn8 O88 C87 122.2(4) . . . no
Mn3 O92 C93 125.4(4) . . . no
Mn4 O94 C93 120.8(4) . . . no
Mn5 O98 C99 128.5(5) . . . no
Mn12 O100 C99 124.6(5) . . . no
Mn2 O104 C105 125.1(4) . . . no
Mn1 O106 C105 122.4(4) . . . no
Mn8 O110 C111 122.8(5) . . . no
Mn8 O110 C126 117.3(10) . . . no
C111 O110 C126 108.2(11) . . . no
Mn11 O112 C111 128.6(4) . . . no
O28 C29 O30 127.3(6) . . . no
O28 C29 C31 118.9(6) . . . no
O30 C29 C31 113.8(6) . . . no
C29 C31 C32 114.4(7) . . . no
C29 C31 H1 108.2(7) . . . no
C29 C31 H2 108.5(8) . . . no
C32 C31 H1 108.2(9) . . . no
C32 C31 H2 108.2(8) . . . no
H1 C31 H2 109.3(9) . . . no
C31 C32 H3 109.7(9) . . . no
C31 C32 H4 109.4(9) . . . no
C31 C32 H5 110.0(9) . . . no
H3 C32 H4 108.9(10) . . . no
H3 C32 H5 109.8(10) . . . no
H4 C32 H5 109.0(10) . . . no
O33 C34 O35 125.1(6) . . . no
O33 C34 C36 117.7(6) . . . no
O35 C34 C36 117.2(6) . . . no
C34 C36 C37 114.6(6) . . . no
C34 C36 H6 108.3(6) . . . no
C34 C36 H7 108.0(6) . . . no
C37 C36 H6 107.9(6) . . . no
C37 C36 H7 108.5(7) . . . no
H6 C36 H7 109.5(7) . . . no
C36 C37 H8 109.9(7) . . . no
C36 C37 H9 109.2(7) . . . no
C36 C37 H10 110.2(7) . . . no
H8 C37 H9 108.6(7) . . . no
H8 C37 H10 110.0(8) . . . no
H9 C37 H10 108.9(8) . . . no
O38 C39 O40 125.4(6) . . . no
O38 C39 C41 117.8(6) . . . no
O40 C39 C41 116.7(6) . . . no
C39 C41 C42 109.6(7) . . . no
C39 C41 H11 109.4(6) . . . no
C39 C41 H12 110.0(7) . . . no
C42 C41 H11 108.6(9) . . . no
C42 C41 H12 109.6(7) . . . no
H11 C41 H12 109.8(8) . . . no
C41 C42 H13 108.4(8) . . . no
C41 C42 H14 109.4(10) . . . no
C41 C42 H15 108.8(10) . . . no
H13 C42 H14 110.2(12) . . . no
H13 C42 H15 109.6(11) . . . no
H14 C42 H15 110.5(10) . . . no
O43 C44 O45 125.8(6) . . . no
O43 C44 C46 118.6(6) . . . no
O45 C44 C46 115.6(6) . . . no
Cl119 C46 Cl120 103.3(6) . . . no
Cl119 C46 C44 104.6(6) . . . no
Cl119 C46 C47 33.4(8) . . . no
Cl120 C46 C44 112.4(7) . . . no
Cl120 C46 C47 70.0(10) . . . no
C44 C46 C47 115.1(9) . . . no
Cl119 C47 Cl120 153.2(17) . . . no
Cl119 C47 C46 95.1(16) . . . no
Cl120 C47 C46 58.4(8) . . . no
O48 C49 O50 124.8(6) . . . no
O48 C49 C51 118.4(6) . . . no
O50 C49 C51 116.8(6) . . . no
C49 C51 C52 114.0(6) . . . no
C49 C51 H16 108.5(6) . . . no
C49 C51 H17 108.3(7) . . . no
C52 C51 H16 108.6(7) . . . no
C52 C51 H17 108.2(6) . . . no
H16 C51 H17 109.3(7) . . . no
C51 C52 H18 110.1(7) . . . no
C51 C52 H19 109.9(7) . . . no
C51 C52 H20 109.5(6) . . . no
H18 C52 H19 109.5(6) . . . no
H18 C52 H20 109.0(7) . . . no
H19 C52 H20 108.8(7) . . . no
O53 C54 O55 126.5(5) . . . no
O53 C54 C56 116.9(5) . . . no
O55 C54 C56 116.6(5) . . . no
C54 C56 C57 114.5(5) . . . no
C54 C56 H21 108.2(5) . . . no
C54 C56 H22 108.2(5) . . . no
C57 C56 H21 108.2(5) . . . no
C57 C56 H22 108.2(5) . . . no
H21 C56 H22 109.5(6) . . . no
C56 C57 H23 109.5(5) . . . no
C56 C57 H24 109.9(5) . . . no
C56 C57 H25 109.6(5) . . . no
H23 C57 H24 109.3(5) . . . no
H23 C57 H25 108.9(6) . . . no
H24 C57 H25 109.6(5) . . . no
O58 C59 O60 125.0(5) . . . no
O58 C59 C61 117.8(6) . . . no
O60 C59 C61 117.2(5) . . . no
C59 C61 C62 111.9(6) . . . no
C59 C61 H26 108.9(6) . . . no
C59 C61 H27 108.9(6) . . . no
C62 C61 H26 109.3(7) . . . no
C62 C61 H27 108.1(7) . . . no
H26 C61 H27 109.7(7) . . . no
C61 C62 H28 108.5(8) . . . no
C61 C62 H29 108.2(9) . . . no
C61 C62 H30 110.3(9) . . . no
H28 C62 H29 108.2(10) . . . no
H28 C62 H30 111.1(11) . . . no
H29 C62 H30 110.6(10) . . . no
O63 C64 O65 125.7(6) . . . no
O63 C64 C66 117.9(6) . . . no
O65 C64 C66 116.4(6) . . . no
C64 C66 C67 113.4(6) . . . no
C64 C66 H31 108.2(6) . . . no
C64 C66 H32 108.9(6) . . . no
C67 C66 H31 108.7(8) . . . no
C67 C66 H32 107.9(7) . . . no
H31 C66 H32 109.7(7) . . . no
C66 C67 H33 108.5(10) . . . no
C66 C67 H34 109.2(7) . . . no
C66 C67 H35 110.2(8) . . . no
H33 C67 H34 108.3(10) . . . no
H33 C67 H35 109.6(8) . . . no
H34 C67 H35 111.0(13) . . . no
O68 C69 O70 132.3(7) . . . no
O68 C69 C71 115.7(6) . . . no
O70 C69 C71 111.8(6) . . . no
Cl72 C71 Cl73 106.9(4) . . . no
Cl72 C71 C69 112.4(5) . . . no
Cl72 C71 H36 107.8(6) . . . no
Cl73 C71 C69 113.4(5) . . . no
Cl73 C71 H36 107.6(6) . . . no
C69 C71 H36 108.5(7) . . . no
O74 C75 O76 128.0(6) . . . no
O74 C75 C77 115.3(6) . . . no
O76 C75 C77 116.6(6) . . . no
Cl78 C77 Cl79 110.3(5) . . . no
Cl78 C77 C75 114.2(6) . . . no
Cl78 C77 H37 108.6(6) . . . no
Cl79 C77 C75 105.3(5) . . . no
Cl79 C77 H37 109.2(7) . . . no
C75 C77 H37 109.2(7) . . . no
O80 C81 O82 128.0(6) . . . no
O80 C81 C83 114.3(6) . . . no
O82 C81 C83 117.8(6) . . . no
Cl84 C83 Cl85 116.0(7) . . . no
Cl84 C83 Cl121 95.1(6) . . . no
Cl84 C83 Cl122 43.5(7) . . . no
Cl84 C83 Cl123 138.1(9) . . . no
Cl84 C83 Cl124 91.2(11) . . . no
Cl84 C83 C81 107.2(6) . . . no
Cl85 C83 Cl121 98.9(6) . . . no
Cl85 C83 Cl122 77.1(8) . . . no
Cl85 C83 Cl123 23.7(6) . . . no
Cl85 C83 Cl124 27.7(9) . . . no
Cl85 C83 C81 118.1(7) . . . no
Cl121 C83 Cl122 121.2(9) . . . no
Cl121 C83 Cl123 87.2(8) . . . no
Cl121 C83 Cl124 114.9(10) . . . no
Cl121 C83 C81 119.6(8) . . . no
Cl122 C83 Cl123 100.8(10) . . . no
Cl122 C83 Cl124 49.8(11) . . . no
Cl122 C83 C81 112.9(8) . . . no
Cl123 C83 Cl124 51.2(10) . . . no
Cl123 C83 C81 107.7(9) . . . no
Cl124 C83 C81 119.7(10) . . . no
O86 C87 O88 127.7(5) . . . no
O86 C87 C89 113.1(5) . . . no
O88 C87 C89 119.1(5) . . . no
Cl90 C89 Cl91 107.8(4) . . . no
Cl90 C89 C87 110.3(5) . . . no
Cl90 C89 H38 110.2(6) . . . no
Cl91 C89 C87 108.3(5) . . . no
Cl91 C89 H38 110.1(6) . . . no
C87 C89 H38 110.2(6) . . . no
O92 C93 O94 127.3(6) . . . no
O92 C93 C95 110.9(6) . . . no
O94 C93 C95 121.7(6) . . . no
Cl96 C95 Cl97 114.5(4) . . . no
Cl96 C95 C93 113.9(5) . . . no
Cl96 C95 H39 106.9(6) . . . no
Cl97 C95 C93 106.9(5) . . . no
Cl97 C95 H39 107.0(6) . . . no
C93 C95 H39 107.3(6) . . . no
O98 C99 O100 131.2(7) . . . no
O98 C99 C101 116.8(8) . . . no
O100 C99 C101 111.8(8) . . . no
Cl102 C101 Cl103 108.8(5) . . . no
Cl102 C101 Cl125 111.5(8) . . . no
Cl102 C101 C99 106.5(5) . . . no
Cl103 C101 Cl125 92.6(8) . . . no
Cl103 C101 C99 110.1(7) . . . no
Cl125 C101 C99 125.8(9) . . . no
O104 C105 O106 127.0(6) . . . no
O104 C105 C107 115.7(6) . . . no
O106 C105 C107 117.2(6) . . . no
Cl108 C107 Cl109 110.0(4) . . . no
Cl108 C107 C105 112.0(5) . . . no
Cl108 C107 H40 108.2(6) . . . no
Cl109 C107 C105 108.9(5) . . . no
Cl109 C107 H40 108.5(6) . . . no
C105 C107 H40 109.0(7) . . . no
O110 C111 O112 129.6(7) . . . no
O110 C111 C113 115.3(7) . . . no
O112 C111 C113 115.1(7) . . . no
Cl114 C113 Cl115 111.8(5) . . . no
Cl114 C113 C111 114.4(7) . . . no
Cl114 C113 C127 64.7(10) . . . no
Cl114 C113 H41 108.9(7) . . . no
Cl115 C113 C111 105.0(6) . . . no
Cl115 C113 C127 58.0(10) . . . no
Cl115 C113 H41 108.6(8) . . . no
C111 C113 C127 95.5(11) . . . no
C111 C113 H41 107.8(8) . . . no
C127 C113 H41 155.9(13) . . . no
Cl116 C117 Cl118 112.6(4) . . . no
Cl116 C117 H43 108.4(6) . . . no
Cl116 C117 H44 109.0(7) . . . no
Cl118 C117 H43 108.5(7) . . . no
Cl118 C117 H44 109.0(6) . . . no
H43 C117 H44 109.2(8) . . . no
O25 C126 O110 143(2) . . . no
O25 C126 C127 112(2) . . . no
O110 C126 C127 104.7(18) . . . no
Cl114 C127 Cl115 109.9(16) . . . no
Cl114 C127 C113 57.8(10) . . . no
Cl114 C127 C126 111.2(18) . . . no
Cl114 C127 H42 106(2) . . . no
Cl115 C127 C113 62.6(11) . . . no
Cl115 C127 C126 116.2(19) . . . no
Cl115 C127 H42 108(2) . . . no
C113 C127 C126 104.3(19) . . . no
C113 C127 H42 150(3) . . . no
C126 C127 H42 105(2) . . . no

loop_
_geom_bond_atom_site_label_1
_geom_bond_atom_site_label_2
_geom_bond_distance
_geom_bond_site_symmetry_1
_geom_bond_site_symmetry_2
_geom_bond_publ_flag
Mn1 O17 1.913(4) . . no
Mn1 O18 1.891(4) . . no
Mn1 O30 1.940(4) . . no
Mn1 O63 1.928(4) . . no
Mn1 O76 2.192(4) . . no
Mn1 O106 2.221(5) . . no
Mn2 O13 1.914(4) . . no
Mn2 O14 1.904(4) . . no
Mn2 O15 1.892(4) . . no
Mn2 O17 1.862(4) . . no
Mn2 O18 1.860(4) . . no
Mn2 O104 1.926(4) . . no
Mn3 O13 1.912(4) . . no
Mn3 O14 1.925(4) . . no
Mn3 O16 1.902(4) . . no
Mn3 O21 1.882(4) . . no
Mn3 O22 1.853(4) . . no
Mn3 O92 1.911(4) . . no
Mn4 O21 1.896(4) . . no
Mn4 O22 1.884(4) . . no
Mn4 O43 1.927(4) . . no
Mn4 O50 1.931(4) . . no
Mn4 O68 2.217(4) . . no
Mn4 O94 2.244(5) . . no
Mn5 O23 1.908(4) . . no
Mn5 O24 1.908(4) . . no
Mn5 O35 1.936(4) . . no
Mn5 O40 1.938(4) . . no
Mn5 O82 2.206(5) . . no
Mn5 O98 2.099(5) . . no
Mn6 O14 1.903(4) . . no
Mn6 O15 1.934(4) . . no
Mn6 O16 1.928(4) . . no
Mn6 O23 1.880(4) . . no
Mn6 O24 1.867(4) . . no
Mn6 O80 1.917(4) . . no
Mn7 O13 1.897(4) . . no
Mn7 O15 1.914(4) . . no
Mn7 O16 1.926(4) . . no
Mn7 O19 1.880(4) . . no
Mn7 O20 1.850(4) . . no
Mn7 O86 1.928(4) . . no
Mn8 O19 1.910(4) . . no
Mn8 O20 1.890(4) . . no
Mn8 O53 1.939(4) . . no
Mn8 O60 1.935(4) . . no
Mn8 O88 2.203(4) . . no
Mn8 O110 2.192(4) . . no
Mn9 O17 1.862(4) . . no
Mn9 O24 1.879(4) . . no
Mn9 O28 1.955(5) . . no
Mn9 O33 1.918(4) . . no
Mn9 O74 2.097(4) . . no
Mn10 O18 1.877(4) . . no
Mn10 O19 1.886(4) . . no
Mn10 O25 2.198(5) . . no
Mn10 O26 2.181(4) . . no
Mn10 O58 1.950(4) . . no
Mn10 O65 1.942(4) . . no
Mn11 O20 1.867(4) . . no
Mn11 O21 1.902(4) . . no
Mn11 O48 1.933(4) . . no
Mn11 O55 1.952(4) . . no
Mn11 O70 2.251(6) . . no
Mn11 O112 2.164(4) . . no
Mn12 O22 1.874(4) . . no
Mn12 O23 1.907(4) . . no
Mn12 O27 2.224(5) . . no
Mn12 O38 1.951(4) . . no
Mn12 O45 1.994(5) . . no
Mn12 O100 2.131(5) . . no
Cl72 C71 1.779(8) . . no
Cl73 C71 1.806(7) . . no
Cl78 C77 1.752(9) . . no
Cl79 C77 1.725(9) . . no
Cl84 Cl122 1.256(16) . . no
Cl84 C83 1.761(11) . . no
Cl85 Cl122 2.012(18) . . no
Cl85 Cl123 0.673(17) . . no
Cl85 Cl124 0.79(3) . . no
Cl85 C83 1.625(11) . . no
Cl90 C89 1.787(7) . . no
Cl91 C89 1.712(8) . . no
Cl96 C95 1.712(8) . . no
Cl97 C95 1.767(9) . . no
Cl102 C101 1.815(9) . . no
Cl103 Cl125 2.312(14) . . no
Cl103 C101 1.785(10) . . no
Cl103 C101 1.785(10) . . no
Cl108 C107 1.786(8) . . no
Cl109 C107 1.738(8) . . no
Cl114 C113 1.713(10) . . no
Cl114 C127 1.83(3) . . no
Cl115 C113 1.760(10) . . no
Cl115 C127 1.68(3) . . no
Cl115 C127 1.68(3) . . no
Cl116 C117 1.759(8) . . no
Cl118 C117 1.762(8) . . no
Cl119 C46 1.908(12) . . no
Cl119 C47 1.05(2) . . no
Cl120 C46 1.629(13) . . no
Cl120 C47 1.80(2) . . no
Cl121 Cl123 2.221(19) . . no
Cl121 C83 1.569(11) . . no
Cl122 Cl124 1.38(3) . . no
Cl122 C83 1.603(18) . . no
Cl123 Cl124 1.44(3) . . no
Cl123 C83 1.650(19) . . no
Cl124 C83 1.67(3) . . no
Cl125 C101 1.390(15) . . no
O25 C126 1.25(2) . . no
O28 C29 1.242(8) . . no
O30 C29 1.255(7) . . no
O33 C34 1.242(7) . . no
O35 C34 1.267(8) . . no
O38 C39 1.235(8) . . no
O40 C39 1.254(8) . . no
O43 C44 1.223(8) . . no
O45 C44 1.290(8) . . no
O48 C49 1.234(7) . . no
O50 C49 1.270(7) . . no
O53 C54 1.263(7) . . no
O55 C54 1.252(7) . . no
O58 C59 1.247(7) . . no
O60 C59 1.255(7) . . no
O63 C64 1.263(7) . . no
O65 C64 1.259(7) . . no
O68 C69 1.281(8) . . no
O70 C69 1.236(8) . . no
O74 C75 1.258(8) . . no
O76 C75 1.281(8) . . no
O80 C81 1.300(7) . . no
O82 C81 1.220(8) . . no
O86 C87 1.275(6) . . no
O88 C87 1.231(7) . . no
O92 C93 1.270(7) . . no
O94 C93 1.247(8) . . no
O98 C99 1.173(10) . . no
O100 C99 1.323(10) . . no
O104 C105 1.280(7) . . no
O106 C105 1.245(8) . . no
O110 C111 1.320(9) . . no
O110 C126 1.48(2) . . no
O110 C126 1.48(2) . . no
O112 C111 1.280(9) . . no
C29 C31 1.522(9) . . no
C31 C32 1.481(12) . . no
C31 H1 0.954(10) . . no
C31 H2 0.948(10) . . no
C32 H3 0.949(13) . . no
C32 H4 0.958(11) . . no
C32 H5 0.948(9) . . no
C34 C36 1.509(8) . . no
C36 C37 1.528(10) . . no
C36 H6 0.950(7) . . no
C36 H7 0.950(7) . . no
C37 H8 0.949(7) . . no
C37 H9 0.961(9) . . no
C37 H10 0.945(9) . . no
C39 C41 1.495(9) . . no
C41 C42 1.484(13) . . no
C41 H11 0.953(7) . . no
C41 H12 0.943(8) . . no
C42 H13 0.951(15) . . no
C42 H14 0.941(10) . . no
C42 H15 0.948(9) . . no
C44 C46 1.494(9) . . no
C46 C47 1.499(19) . . no
C49 C51 1.497(9) . . no
C51 C52 1.532(10) . . no
C51 H16 0.950(8) . . no
C51 H17 0.952(7) . . no
C52 H18 0.949(7) . . no
C52 H19 0.951(8) . . no
C52 H20 0.956(7) . . no
C54 C56 1.515(8) . . no
C56 C57 1.552(8) . . no
C56 H21 0.950(6) . . no
C56 H22 0.949(7) . . no
C57 H23 0.955(6) . . no
C57 H24 0.946(5) . . no
C57 H25 0.952(5) . . no
C59 C61 1.496(8) . . no
C61 C62 1.528(11) . . no
C61 H26 0.948(7) . . no
C61 H27 0.949(6) . . no
C62 H28 0.955(10) . . no
C62 H29 0.961(9) . . no
C62 H30 0.926(13) . . no
C64 C66 1.510(9) . . no
C66 C67 1.538(11) . . no
C66 H31 0.952(7) . . no
C66 H32 0.945(7) . . no
C67 H33 0.965(12) . . no
C67 H34 0.949(8) . . no
C67 H35 0.933(13) . . no
C69 C71 1.486(10) . . no
C71 H36 0.951(8) . . no
C75 C77 1.528(10) . . no
C77 H37 0.944(8) . . no
C81 C83 1.515(10) . . no
C87 C89 1.527(8) . . no
C89 H38 0.946(7) . . no
C93 C95 1.529(10) . . no
C95 H39 0.952(8) . . no
C99 C101 1.582(11) . . no
C105 C107 1.505(9) . . no
C107 H40 0.952(8) . . no
C111 C113 1.556(12) . . no
C113 C127 1.71(3) . . no
C113 H41 0.959(9) . . no
C117 H43 0.956(8) . . no
C117 H44 0.946(9) . . no
C126 C127 1.61(4) . . no
C127 H42 0.95(3) . . no
